data_7210850
loop_
_publ_author_name
'Liu, Lu'
'Huang, Chao'
'Wang, Zhengchuang'
'Wu, Dongqing'
'Hou, Hongwei'
'Fan, Yaoting'

_publ_section_title
;
 Entangled Zn(ii)/Cd(ii) coordination complexes based on a flexible
 bis(methylbenzimidazole) ligand and different dicarboxylates
;
_journal_issue 35
_journal_name_full CrystEngComm
_journal_page_first 7095
_journal_paper_doi 10.1039/c3ce40823j
_journal_volume 15
_journal_year 2013
_chemical_formula_moiety 'C21 H21 Cd N2 O4'
_chemical_formula_sum 'C21 H21 Cd N2 O4'
_chemical_formula_weight 477.80
_chemical_name_systematic
; 
 ? 
;
_space_group_IT_number 14
_symmetry_cell_setting monoclinic
_symmetry_space_group_name_Hall '-P 2ybc'
_symmetry_space_group_name_H-M 'P 1 21/c 1'
_atom_sites_solution_hydrogens geom
_atom_sites_solution_primary direct
_atom_sites_solution_secondary difmap
_audit_creation_method SHELXL-97
_cell_angle_alpha 90.00
_cell_angle_beta 104.843(5)
_cell_angle_gamma 90.00
_cell_formula_units_Z 4
_cell_length_a 11.1621(5)
_cell_length_b 11.0123(5)
_cell_length_c 16.2424(9)
_cell_measurement_temperature 293(2)
_cell_volume 1929.90(17)
_computing_structure_refinement 'SHELXL-97 (Sheldrick, 1997)'
_computing_structure_solution 'SHELXS-97 (Sheldrick, 1990)'
_diffrn_ambient_temperature 293(2)
_diffrn_measured_fraction_theta_full 0.997
_diffrn_measured_fraction_theta_max 0.997
_diffrn_radiation_monochromator graphite
_diffrn_radiation_source 'fine-focus sealed tube'
_diffrn_radiation_type MoK\a
_diffrn_radiation_wavelength 0.71073
_diffrn_reflns_av_R_equivalents 0.0270
_diffrn_reflns_av_sigmaI/netI 0.0395
_diffrn_reflns_limit_h_max 13
_diffrn_reflns_limit_h_min -13
_diffrn_reflns_limit_k_max 13
_diffrn_reflns_limit_k_min -6
_diffrn_reflns_limit_l_max 20
_diffrn_reflns_limit_l_min -19
_diffrn_reflns_number 7688
_diffrn_reflns_theta_full 26.37
_diffrn_reflns_theta_max 26.37
_diffrn_reflns_theta_min 3.15
_exptl_absorpt_coefficient_mu 1.161
_exptl_absorpt_correction_T_max 0.8182
_exptl_absorpt_correction_T_min 0.7679
_exptl_absorpt_correction_type multi-scan
_exptl_absorpt_process_details SADABS
_exptl_crystal_density_diffrn 1.644
_exptl_crystal_density_method 'not measured'
_exptl_crystal_F_000 964
_exptl_crystal_size_max 0.24
_exptl_crystal_size_mid 0.20
_exptl_crystal_size_min 0.18
_refine_diff_density_max 0.435
_refine_diff_density_min -0.511
_refine_diff_density_rms 0.074
_refine_ls_extinction_method none
_refine_ls_goodness_of_fit_ref 1.069
_refine_ls_hydrogen_treatment constr
_refine_ls_matrix_type full
_refine_ls_number_parameters 254
_refine_ls_number_reflns 3931
_refine_ls_number_restraints 84
_refine_ls_restrained_S_all 1.102
_refine_ls_R_factor_all 0.0360
_refine_ls_R_factor_gt 0.0286
_refine_ls_shift/su_max 0.035
_refine_ls_shift/su_mean 0.001
_refine_ls_structure_factor_coef Fsqd
_refine_ls_weighting_details 'calc w=1/[\s^2^(Fo^2^)+(0.0310P)^2^+0.1865P] where P=(Fo^2^+2Fc^2^)/3'
_refine_ls_weighting_scheme calc
_refine_ls_wR_factor_gt 0.0692
_refine_ls_wR_factor_ref 0.0744
_reflns_number_gt 3367
_reflns_number_total 3931
_reflns_threshold_expression >2sigma(I)
_cod_data_source_file c3ce40823j.txt
_cod_data_source_block complex2
_cod_original_cell_volume 1929.90(16)
_cod_original_sg_symbol_H-M 'P 21/c'
_cod_database_code 7210850

loop_
_symmetry_equiv_pos_as_xyz
'x, y, z'
'-x, y+1/2, -z+1/2'
'-x, -y, -z'
'x, -y-1/2, z-1/2'

loop_
_atom_site_label
_atom_site_type_symbol
_atom_site_fract_x
_atom_site_fract_y
_atom_site_fract_z
_atom_site_U_iso_or_equiv
_atom_site_adp_type
_atom_site_occupancy
_atom_site_symmetry_multiplicity
_atom_site_calc_flag
_atom_site_refinement_flags
Cd1 Cd 0.630952(16) 0.509748(19) 0.487422(12) 0.02676(9) Uani 1 1 d .
O1 O 0.68427(19) 0.3981(2) 0.60542(13) 0.0463(6) Uani 1 1 d .
O2 O 0.49249(18) 0.3924(2) 0.62238(13) 0.0450(6) Uani 1 1 d .
O3 O 0.59707(18) 0.1584(2) 0.90716(14) 0.0456(6) Uani 1 1 d .
O4 O 0.40799(19) 0.1590(2) 0.92688(14) 0.0472(6) Uani 1 1 d .
N1 N 0.80716(19) 0.5753(2) 0.46370(14) 0.0255(5) Uani 1 1 d .
N2 N 0.98921(18) 0.6636(2) 0.47449(15) 0.0282(5) Uani 1 1 d .
C1 C 0.9030(3) 0.6703(3) 0.60317(17) 0.0375(7) Uani 1 1 d .
H1A H 0.8794 0.7539 0.6047 0.056 Uiso 1 1 calc R
H1B H 0.9853 0.6592 0.6388 0.056 Uiso 1 1 calc R
H1C H 0.8463 0.6201 0.6235 0.056 Uiso 1 1 calc R
C2 C 0.8999(2) 0.6357(2) 0.51446(17) 0.0250(6) Uani 1 1 d .
C3 C 0.8384(2) 0.5631(3) 0.38631(17) 0.0276(6) Uani 1 1 d .
C4 C 0.7744(3) 0.5063(3) 0.3115(2) 0.0376(8) Uani 1 1 d .
H4 H 0.6979 0.4695 0.3067 0.045 Uiso 1 1 calc R
C5 C 0.8302(4) 0.5071(3) 0.2447(2) 0.0486(10) Uani 1 1 d .
H5 H 0.7910 0.4688 0.1939 0.058 Uiso 1 1 calc R
C6 C 0.9429(3) 0.5636(4) 0.2518(2) 0.0506(9) Uani 1 1 d .
H6 H 0.9767 0.5631 0.2050 0.061 Uiso 1 1 calc R
C7 C 1.0071(3) 0.6206(3) 0.3250(2) 0.0425(8) Uani 1 1 d .
H7 H 1.0831 0.6581 0.3292 0.051 Uiso 1 1 calc R
C8 C 0.9511(2) 0.6189(3) 0.39251(17) 0.0285(6) Uani 1 1 d .
C9 C 1.1056(2) 0.7300(3) 0.5085(2) 0.0372(7) Uani 1 1 d .
H9A H 1.1716 0.6908 0.4894 0.045 Uiso 1 1 calc R
H9B H 1.1271 0.7265 0.5702 0.045 Uiso 1 1 calc R
C10 C 1.0962(3) 0.8611(3) 0.4804(2) 0.0387(7) Uani 1 1 d .
H10A H 1.0699 0.8640 0.4187 0.046 Uiso 1 1 calc R
H10B H 1.1777 0.8979 0.4980 0.046 Uiso 1 1 calc R
C11 C 1.0072(3) 0.9348(3) 0.51584(19) 0.0359(7) Uani 1 1 d .
H11A H 0.9267 0.8957 0.5007 0.043 Uiso 1 1 calc R
H11B H 1.0359 0.9353 0.5775 0.043 Uiso 1 1 calc R
C12 C 0.6062(3) 0.3741(3) 0.64694(18) 0.0330(7) Uani 1 1 d .
C13 C 0.6535(3) 0.3222(3) 0.73564(18) 0.0441(8) Uani 1 1 d .
H13A H 0.6089 0.2482 0.7410 0.053 Uiso 1 1 calc R
H13B H 0.7409 0.3026 0.7461 0.053 Uiso 1 1 calc R
C14 C 0.6348(3) 0.4144(3) 0.79946(18) 0.0367(7) Uani 1 1 d U
C15 C 0.7111(4) 0.5160(4) 0.8116(3) 0.0615(11) Uani 1 1 d U
H15 H 0.7735 0.5217 0.7833 0.074 Uiso 1 1 calc R
C16 C 0.6953(5) 0.6081(4) 0.8647(3) 0.0871(14) Uani 1 1 d U
H16 H 0.7469 0.6757 0.8721 0.105 Uiso 1 1 calc R
C17 C 0.6037(5) 0.6006(4) 0.9068(3) 0.0844(13) Uani 1 1 d U
H17 H 0.5926 0.6629 0.9428 0.101 Uiso 1 1 calc R
C18 C 0.5288(5) 0.5002(4) 0.8950(3) 0.0640(11) Uani 1 1 d U
H18 H 0.4669 0.4953 0.9239 0.077 Uiso 1 1 calc R
C19 C 0.5419(3) 0.4058(3) 0.84198(18) 0.0372(7) Uani 1 1 d U
C20 C 0.4507(3) 0.3019(3) 0.8303(2) 0.0455(9) Uani 1 1 d .
H20A H 0.4389 0.2696 0.7732 0.055 Uiso 1 1 calc R
H20B H 0.3714 0.3332 0.8350 0.055 Uiso 1 1 calc R
C21 C 0.4893(3) 0.1983(3) 0.89384(18) 0.0333(7) Uani 1 1 d .

loop_
_atom_site_aniso_label
_atom_site_aniso_U_11
_atom_site_aniso_U_22
_atom_site_aniso_U_33
_atom_site_aniso_U_23
_atom_site_aniso_U_13
_atom_site_aniso_U_12
Cd1 0.02363(13) 0.02800(14) 0.03203(14) -0.00111(9) 0.01328(9) -0.00122(8)
O1 0.0506(12) 0.0544(16) 0.0402(12) 0.0149(12) 0.0230(10) 0.0105(12)
O2 0.0378(11) 0.0491(16) 0.0466(13) 0.0125(11) 0.0082(10) 0.0054(11)
O3 0.0362(11) 0.0398(14) 0.0617(14) 0.0173(12) 0.0142(10) 0.0090(11)
O4 0.0506(12) 0.0441(15) 0.0553(14) 0.0160(12) 0.0288(11) -0.0027(12)
N1 0.0263(11) 0.0218(13) 0.0304(12) 0.0002(10) 0.0110(9) -0.0013(10)
N2 0.0237(11) 0.0193(13) 0.0443(13) 0.0006(11) 0.0135(10) -0.0013(10)
C1 0.0417(16) 0.0336(18) 0.0377(17) -0.0068(14) 0.0113(13) -0.0012(15)
C2 0.0252(12) 0.0154(14) 0.0353(15) 0.0035(12) 0.0093(11) 0.0030(11)
C3 0.0302(13) 0.0243(16) 0.0315(15) 0.0041(13) 0.0137(12) 0.0045(13)
C4 0.0336(16) 0.044(2) 0.0346(17) -0.0005(14) 0.0083(13) 0.0022(14)
C5 0.059(2) 0.061(3) 0.0265(17) 0.0001(16) 0.0107(16) 0.0124(18)
C6 0.061(2) 0.058(3) 0.043(2) 0.0153(19) 0.0311(17) 0.019(2)
C7 0.0421(16) 0.039(2) 0.056(2) 0.0130(17) 0.0302(16) 0.0061(16)
C8 0.0300(13) 0.0227(15) 0.0356(16) 0.0078(12) 0.0136(12) 0.0075(12)
C9 0.0234(13) 0.0270(17) 0.061(2) -0.0011(15) 0.0113(13) -0.0027(13)
C10 0.0367(15) 0.0257(17) 0.058(2) -0.0023(15) 0.0198(14) -0.0078(14)
C11 0.0461(17) 0.0222(18) 0.0448(19) 0.0002(14) 0.0213(14) -0.0049(15)
C12 0.0387(16) 0.0290(17) 0.0332(16) 0.0034(13) 0.0125(13) 0.0035(14)
C13 0.0491(18) 0.048(2) 0.0387(17) 0.0175(16) 0.0184(15) 0.0160(17)
C14 0.0403(15) 0.0365(18) 0.0298(15) 0.0125(14) 0.0023(12) -0.0025(14)
C15 0.063(2) 0.055(2) 0.056(2) 0.0194(18) -0.0037(18) -0.0207(19)
C16 0.116(3) 0.044(2) 0.073(3) 0.013(2) -0.027(2) -0.027(3)
C17 0.139(4) 0.044(2) 0.053(2) -0.008(2) -0.009(2) 0.016(3)
C18 0.102(3) 0.051(2) 0.039(2) 0.0073(17) 0.019(2) 0.022(2)
C19 0.0511(16) 0.0333(17) 0.0274(15) 0.0135(13) 0.0102(13) 0.0087(15)
C20 0.0322(15) 0.049(2) 0.055(2) 0.0256(17) 0.0115(14) 0.0043(16)
C21 0.0431(16) 0.0247(16) 0.0332(16) 0.0044(13) 0.0119(13) -0.0005(14)

loop_
_atom_type_symbol
_atom_type_description
_atom_type_scat_dispersion_real
_atom_type_scat_dispersion_imag
_atom_type_scat_source
C C 0.0033 0.0016 'International Tables Vol C Tables 4.2.6.8 and 6.1.1.4'
H H 0.0000 0.0000 'International Tables Vol C Tables 4.2.6.8 and 6.1.1.4'
N N 0.0061 0.0033 'International Tables Vol C Tables 4.2.6.8 and 6.1.1.4'
O O 0.0106 0.0060 'International Tables Vol C Tables 4.2.6.8 and 6.1.1.4'
Cd Cd -0.8075 1.2024 'International Tables Vol C Tables 4.2.6.8 and 6.1.1.4'

loop_
_geom_angle_atom_site_label_1
_geom_angle_atom_site_label_2
_geom_angle_atom_site_label_3
_geom_angle
_geom_angle_site_symmetry_1
_geom_angle_site_symmetry_3
N1 Cd1 O1 106.01(8) . .
N1 Cd1 O2 95.59(8) . 3_666
O1 Cd1 O2 158.26(7) . 3_666
N1 Cd1 O3 101.12(8) . 4_565
O1 Cd1 O3 90.73(9) . 4_565
O2 Cd1 O3 87.50(9) 3_666 4_565
N1 Cd1 O4 100.87(8) . 2_656
O1 Cd1 O4 85.57(9) . 2_656
O2 Cd1 O4 87.96(9) 3_666 2_656
O3 Cd1 O4 157.88(7) 4_565 2_656
N1 Cd1 Cd1 164.80(6) . 3_666
O1 Cd1 Cd1 84.27(5) . 3_666
O2 Cd1 Cd1 74.06(5) 3_666 3_666
O3 Cd1 Cd1 89.72(5) 4_565 3_666
O4 Cd1 Cd1 68.23(5) 2_656 3_666
C12 O1 Cd1 120.55(18) . .
C12 O2 Cd1 134.8(2) . 3_666
C21 O3 Cd1 113.83(19) . 4_566
C21 O4 Cd1 142.4(2) . 2_646
C2 N1 C3 105.9(2) . .
C2 N1 Cd1 129.84(17) . .
C3 N1 Cd1 124.24(17) . .
C2 N2 C8 107.4(2) . .
C2 N2 C9 128.3(2) . .
C8 N2 C9 124.3(2) . .
C2 C1 H1A 109.5 . .
C2 C1 H1B 109.5 . .
H1A C1 H1B 109.5 . .
C2 C1 H1C 109.5 . .
H1A C1 H1C 109.5 . .
H1B C1 H1C 109.5 . .
N1 C2 N2 111.6(2) . .
N1 C2 C1 123.6(2) . .
N2 C2 C1 124.7(2) . .
C8 C3 N1 109.0(2) . .
C8 C3 C4 121.3(3) . .
N1 C3 C4 129.7(3) . .
C5 C4 C3 116.6(3) . .
C5 C4 H4 121.7 . .
C3 C4 H4 121.7 . .
C4 C5 C6 121.4(3) . .
C4 C5 H5 119.3 . .
C6 C5 H5 119.3 . .
C7 C6 C5 122.7(3) . .
C7 C6 H6 118.7 . .
C5 C6 H6 118.7 . .
C6 C7 C8 115.8(3) . .
C6 C7 H7 122.1 . .
C8 C7 H7 122.1 . .
N2 C8 C3 106.2(2) . .
N2 C8 C7 131.6(3) . .
C3 C8 C7 122.2(3) . .
N2 C9 C10 112.0(2) . .
N2 C9 H9A 109.2 . .
C10 C9 H9A 109.2 . .
N2 C9 H9B 109.2 . .
C10 C9 H9B 109.2 . .
H9A C9 H9B 107.9 . .
C9 C10 C11 113.7(2) . .
C9 C10 H10A 108.8 . .
C11 C10 H10A 108.8 . .
C9 C10 H10B 108.8 . .
C11 C10 H10B 108.8 . .
H10A C10 H10B 107.7 . .
C11 C11 C10 113.8(3) 3_776 .
C11 C11 H11A 108.8 3_776 .
C10 C11 H11A 108.8 . .
C11 C11 H11B 108.8 3_776 .
C10 C11 H11B 108.8 . .
H11A C11 H11B 107.7 . .
O2 C12 O1 125.6(3) . .
O2 C12 C13 116.4(2) . .
O1 C12 C13 117.9(2) . .
C14 C13 C12 108.9(3) . .
C14 C13 H13A 109.9 . .
C12 C13 H13A 109.9 . .
C14 C13 H13B 109.9 . .
C12 C13 H13B 109.9 . .
H13A C13 H13B 108.3 . .
C15 C14 C19 119.5(4) . .
C15 C14 C13 117.0(3) . .
C19 C14 C13 123.4(3) . .
C14 C15 C16 120.8(4) . .
C14 C15 H15 119.6 . .
C16 C15 H15 119.6 . .
C17 C16 C15 120.1(5) . .
C17 C16 H16 119.9 . .
C15 C16 H16 119.9 . .
C16 C17 C18 119.1(4) . .
C16 C17 H17 120.5 . .
C18 C17 H17 120.5 . .
C19 C18 C17 122.4(4) . .
C19 C18 H18 118.8 . .
C17 C18 H18 118.8 . .
C18 C19 C14 118.1(4) . .
C18 C19 C20 118.2(3) . .
C14 C19 C20 123.6(3) . .
C19 C20 C21 114.7(2) . .
C19 C20 H20A 108.6 . .
C21 C20 H20A 108.6 . .
C19 C20 H20B 108.6 . .
C21 C20 H20B 108.6 . .
H20A C20 H20B 107.6 . .
O4 C21 O3 125.5(3) . .
O4 C21 C20 116.1(3) . .
O3 C21 C20 118.3(3) . .

loop_
_geom_bond_atom_site_label_1
_geom_bond_atom_site_label_2
_geom_bond_distance
_geom_bond_site_symmetry_2
Cd1 N1 2.220(2) .
Cd1 O1 2.226(2) .
Cd1 O2 2.232(2) 3_666
Cd1 O3 2.240(2) 4_565
Cd1 O4 2.267(2) 2_656
Cd1 Cd1 3.0613(4) 3_666
O1 C12 1.259(3) .
O2 C12 1.245(3) .
O2 Cd1 2.232(2) 3_666
O3 C21 1.246(3) .
O3 Cd1 2.240(2) 4_566
O4 C21 1.245(3) .
O4 Cd1 2.267(2) 2_646
N1 C2 1.325(3) .
N1 C3 1.394(3) .
N2 C2 1.357(3) .
N2 C8 1.381(4) .
N2 C9 1.470(3) .
C1 C2 1.482(4) .
C1 H1A 0.9600 .
C1 H1B 0.9600 .
C1 H1C 0.9600 .
C3 C8 1.380(4) .
C3 C4 1.390(4) .
C4 C5 1.383(5) .
C4 H4 0.9300 .
C5 C6 1.382(5) .
C5 H5 0.9300 .
C6 C7 1.372(5) .
C6 H6 0.9300 .
C7 C8 1.395(4) .
C7 H7 0.9300 .
C9 C10 1.510(4) .
C9 H9A 0.9700 .
C9 H9B 0.9700 .
C10 C11 1.506(4) .
C10 H10A 0.9700 .
C10 H10B 0.9700 .
C11 C11 1.520(6) 3_776
C11 H11A 0.9700 .
C11 H11B 0.9700 .
C12 C13 1.514(4) .
C13 C14 1.504(4) .
C13 H13A 0.9700 .
C13 H13B 0.9700 .
C14 C15 1.389(5) .
C14 C19 1.389(4) .
C15 C16 1.371(7) .
C15 H15 0.9300 .
C16 C17 1.371(7) .
C16 H16 0.9300 .
C17 C18 1.370(6) .
C17 H17 0.9300 .
C18 C19 1.381(5) .
C18 H18 0.9300 .
C19 C20 1.512(4) .
C20 C21 1.524(4) .
C20 H20A 0.9700 .
C20 H20B 0.9700 .

loop_
_geom_torsion_atom_site_label_1
_geom_torsion_atom_site_label_2
_geom_torsion_atom_site_label_3
_geom_torsion_atom_site_label_4
_geom_torsion
_geom_torsion_site_symmetry_1
_geom_torsion_site_symmetry_4
N1 Cd1 O1 C12 161.9(2) . .
O2 Cd1 O1 C12 -11.2(4) 3_666 .
O3 Cd1 O1 C12 -96.3(2) 4_565 .
O4 Cd1 O1 C12 61.9(2) 2_656 .
Cd1 Cd1 O1 C12 -6.7(2) 3_666 .
O1 Cd1 N1 C2 -54.4(2) . .
O2 Cd1 N1 C2 123.0(2) 3_666 .
O3 Cd1 N1 C2 -148.5(2) 4_565 .
O4 Cd1 N1 C2 34.0(2) 2_656 .
Cd1 Cd1 N1 C2 76.8(3) 3_666 .
O1 Cd1 N1 C3 128.5(2) . .
O2 Cd1 N1 C3 -54.0(2) 3_666 .
O3 Cd1 N1 C3 34.5(2) 4_565 .
O4 Cd1 N1 C3 -143.0(2) 2_656 .
Cd1 Cd1 N1 C3 -100.2(3) 3_666 .
C3 N1 C2 N2 0.1(3) . .
Cd1 N1 C2 N2 -177.37(18) . .
C3 N1 C2 C1 178.8(3) . .
Cd1 N1 C2 C1 1.4(4) . .
C8 N2 C2 N1 0.4(3) . .
C9 N2 C2 N1 179.7(2) . .
C8 N2 C2 C1 -178.3(3) . .
C9 N2 C2 C1 1.0(4) . .
C2 N1 C3 C8 -0.6(3) . .
Cd1 N1 C3 C8 177.07(18) . .
C2 N1 C3 C4 179.2(3) . .
Cd1 N1 C3 C4 -3.1(4) . .
C8 C3 C4 C5 0.9(4) . .
N1 C3 C4 C5 -178.9(3) . .
C3 C4 C5 C6 -1.1(5) . .
C4 C5 C6 C7 0.9(6) . .
C5 C6 C7 C8 -0.4(5) . .
C2 N2 C8 C3 -0.7(3) . .
C9 N2 C8 C3 179.9(2) . .
C2 N2 C8 C7 -179.2(3) . .
C9 N2 C8 C7 1.5(5) . .
N1 C3 C8 N2 0.8(3) . .
C4 C3 C8 N2 -179.0(3) . .
N1 C3 C8 C7 179.4(3) . .
C4 C3 C8 C7 -0.4(4) . .
C6 C7 C8 N2 178.3(3) . .
C6 C7 C8 C3 0.1(4) . .
C2 N2 C9 C10 -99.9(3) . .
C8 N2 C9 C10 79.3(3) . .
N2 C9 C10 C11 66.0(3) . .
C9 C10 C11 C11 -177.1(3) . 3_776
Cd1 O2 C12 O1 -9.4(5) 3_666 .
Cd1 O2 C12 C13 168.5(2) 3_666 .
Cd1 O1 C12 O2 11.0(5) . .
Cd1 O1 C12 C13 -166.9(2) . .
O2 C12 C13 C14 -66.1(4) . .
O1 C12 C13 C14 112.0(3) . .
C12 C13 C14 C15 -71.7(4) . .
C12 C13 C14 C19 104.4(3) . .
C19 C14 C15 C16 -0.2(5) . .
C13 C14 C15 C16 176.0(3) . .
C14 C15 C16 C17 0.1(6) . .
C15 C16 C17 C18 0.1(7) . .
C16 C17 C18 C19 -0.2(7) . .
C17 C18 C19 C14 0.1(6) . .
C17 C18 C19 C20 -177.2(4) . .
C15 C14 C19 C18 0.2(5) . .
C13 C14 C19 C18 -175.9(3) . .
C15 C14 C19 C20 177.3(3) . .
C13 C14 C19 C20 1.3(5) . .
C18 C19 C20 C21 -90.0(4) . .
C14 C19 C20 C21 92.9(4) . .
Cd1 O4 C21 O3 -5.3(6) 2_646 .
Cd1 O4 C21 C20 173.1(2) 2_646 .
Cd1 O3 C21 O4 6.6(4) 4_566 .
Cd1 O3 C21 C20 -171.8(2) 4_566 .
C19 C20 C21 O4 134.1(3) . .
C19 C20 C21 O3 -47.4(4) . .
